data_7036789
loop_
_publ_author_name
'Chan, Chung Ying'
'Barnard, Peter J.'

_publ_section_title
;
 Rhenium complexes of bidentate, bis-bidentate and tridentate
 N-heterocyclic carbene ligands.
;
_journal_issue 44
_journal_name_full 'Dalton transactions (Cambridge, England : 2003)'
_journal_page_first 19126
_journal_page_last 19140
_journal_paper_doi 10.1039/c5dt03295d
_journal_volume 44
_journal_year 2015
_chemical_formula_moiety 'C22 H25 N5 O3 Re, O4 Re'
_chemical_formula_sum 'C22 H25 N5 O7 Re2'
_chemical_formula_weight 843.87
_chemical_name_systematic
;
 ?
;
_space_group_crystal_system monoclinic
_space_group_IT_number 14
_space_group_name_Hall '-P 2ybc'
_space_group_name_H-M_alt 'P 1 21/c 1'
_symmetry_space_group_name_Hall '-P 2ybc'
_symmetry_space_group_name_H-M 'P 1 21/c 1'
_atom_sites_solution_hydrogens geom
_atom_sites_solution_primary heavy
_audit_creation_date 2015-07-08
_audit_creation_method
;
Olex2 1.2
(compiled 2015.01.26 svn.r3150 for OlexSys, GUI svn.r4998)
;
_audit_update_record
;
2015-08-20 deposited with the CCDC.
2015-10-07 downloaded from the CCDC.
;
_cell_angle_alpha 90
_cell_angle_beta 92.194(3)
_cell_angle_gamma 90
_cell_formula_units_Z 4
_cell_length_a 9.1406(3)
_cell_length_b 20.5194(6)
_cell_length_c 13.4977(4)
_cell_measurement_temperature 173.02
_cell_volume 2529.77(13)
_computing_molecular_graphics 'Olex2 (Dolomanov et al., 2009)'
_computing_publication_material 'Olex2 (Dolomanov et al., 2009)'
_computing_structure_refinement 'ShelXL (Sheldrick, 2008)'
_computing_structure_solution 'ShelXS (Sheldrick, 2008)'
_diffrn_ambient_temperature 173.02
_diffrn_measured_fraction_theta_full 0.998
_diffrn_measured_fraction_theta_max 0.998
_diffrn_measurement_device_type 'Xcalibur, Atlas, Gemini'
_diffrn_radiation_type MoK\a
_diffrn_radiation_wavelength 0.71073
_diffrn_reflns_av_R_equivalents 0.0331
_diffrn_reflns_av_unetI/netI 0.0360
_diffrn_reflns_laue_measured_fraction_full 0.998
_diffrn_reflns_laue_measured_fraction_max 0.998
_diffrn_reflns_limit_h_max 11
_diffrn_reflns_limit_h_min -11
_diffrn_reflns_limit_k_max 25
_diffrn_reflns_limit_k_min -25
_diffrn_reflns_limit_l_max 16
_diffrn_reflns_limit_l_min -16
_diffrn_reflns_number 14835
_diffrn_reflns_point_group_measured_fraction_full 0.998
_diffrn_reflns_point_group_measured_fraction_max 0.998
_diffrn_reflns_theta_full 25.242
_diffrn_reflns_theta_max 26.364
_diffrn_reflns_theta_min 2.986
_exptl_absorpt_coefficient_mu 9.613
_exptl_absorpt_correction_T_max 1.00000
_exptl_absorpt_correction_T_min 0.38823
_exptl_absorpt_correction_type multi-scan
_exptl_absorpt_process_details
;
CrysAlisPro, Agilent Technologies,
Version 1.171.35.19 (release 27-10-2011 CrysAlis171 .NET)
(compiled Oct 27 2011,15:02:11)
Empirical absorption correction using spherical harmonics,
 implemented in SCALE3 ABSPACK scaling algorithm.
;
_exptl_crystal_colour 'clear light orange'
_exptl_crystal_colour_lustre clear
_exptl_crystal_colour_modifier light
_exptl_crystal_colour_primary orange
_exptl_crystal_density_diffrn 2.216
_exptl_crystal_description block
_exptl_crystal_F_000 1592
_exptl_crystal_size_max 0.2
_exptl_crystal_size_mid 0.15
_exptl_crystal_size_min 0.15
_refine_diff_density_max 0.863
_refine_diff_density_min -0.978
_refine_diff_density_rms 0.151
_refine_ls_extinction_method none
_refine_ls_goodness_of_fit_ref 1.097
_refine_ls_hydrogen_treatment constr
_refine_ls_matrix_type full
_refine_ls_number_parameters 337
_refine_ls_number_reflns 5170
_refine_ls_number_restraints 8
_refine_ls_restrained_S_all 1.104
_refine_ls_R_factor_all 0.0325
_refine_ls_R_factor_gt 0.0267
_refine_ls_shift/su_max 0.001
_refine_ls_shift/su_mean 0.000
_refine_ls_structure_factor_coef Fsqd
_refine_ls_weighting_details
;
 w=1/[\s^2^(Fo^2^)+(0.0251P)^2^+1.0755P]
 where P=(Fo^2^+2Fc^2^)/3
;
_refine_ls_weighting_scheme calc
_refine_ls_wR_factor_gt 0.0570
_refine_ls_wR_factor_ref 0.0592
_reflns_Friedel_coverage 0.000
_reflns_number_gt 4639
_reflns_number_total 5170
_reflns_threshold_expression 'I > 2\s(I)'
_cod_data_source_file c5dt03295d2.cif
_cod_data_source_block 17ReO4
_cod_depositor_comments 'Adding full bibliography for 7036787--7036794.cif.'
_cod_original_cell_volume 2529.75(13)
_cod_database_code 7036789
_shelxl_version_number 2013-2
_shelx_space_group_comment
;
The symmetry employed for this shelxl refinement is uniquely defined
by the following loop, which should always be used as a source of
symmetry information in preference to the above space-group names.
They are only intended as comments.
;
_olex2_refinement_description
;
1. Fixed Uiso
 At 1.2 times of:
  All C(H) groups, All C(H,H) groups
 At 1.5 times of:
  All C(H,H,H) groups
2. Restrained distances
 Re2-O6 = Re2A-O6A = Re2A-O4 = Re2-O4 = Re2-O5 = Re2A-O5 = Re2-O7 = Re2A-O7A
 1.72 with sigma of 0.02
3. Uiso/Uaniso restraints and constraints
Uanis(O6) = Uanis(O6A)
Uanis(Re2) = Uanis(Re2A)
Uanis(O7) = Uanis(O7A)
4. Others
 Sof(O6A)=Sof(Re2A)=Sof(O7A)=1-FVAR(1)
 Sof(Re2)=Sof(O6)=Sof(O7)=FVAR(1)
5.a Secondary CH2 refined with riding coordinates:
 C16(H16A,H16B), C15(H15A,H15B), C13(H13A,H13B), C12(H12A,H12B), C14(H14A,H14B)
5.b Aromatic/amide H refined with riding coordinates:
 C5(H5), C18(H18), C22(H22), C6(H6), C10(H10), C21(H21), C20(H20), C19(H19),
 C9(H9)
5.c Idealised Me refined as rotating group:
 C7(H7A,H7B,H7C), C11(H11A,H11B,H11C)
;
_olex2_computing_structure_refinement_long 'ShelXL (Sheldrick, 2008)'
_olex2_computing_structure_solution_long 'ShelXS (Sheldrick, 2008)'
_olex2_date_sample_data_collection 18/02/2013
_olex2_submission_special_instructions 'No special instructions were received'

loop_
_space_group_symop_operation_xyz
'x, y, z'
'-x, y+1/2, -z+1/2'
'-x, -y, -z'
'x, -y-1/2, z-1/2'

loop_
_atom_site_label
_atom_site_type_symbol
_atom_site_fract_x
_atom_site_fract_y
_atom_site_fract_z
_atom_site_U_iso_or_equiv
_atom_site_adp_type
_atom_site_occupancy
_atom_site_site_symmetry_order
_atom_site_calc_flag
_atom_site_refinement_flags_posn
_atom_site_refinement_flags_occupancy
_atom_site_disorder_assembly
_atom_site_disorder_group
Re1 Re 0.08360(2) 0.12428(2) 0.77327(2) 0.01387(6) Uani 1 1 d . . . .
Re2 Re 0.5341(2) 0.16928(6) 1.11355(9) 0.0292(2) Uani 0.842(9) 1 d D P A 1
N5 N 0.3325(3) 0.11085(18) 0.7450(3) 0.0144(7) Uani 1 1 d . . . .
O1 O 0.0203(3) -0.01469(17) 0.6952(3) 0.0300(8) Uani 1 1 d . . . .
O2 O 0.0111(4) 0.18281(19) 0.5655(2) 0.0347(9) Uani 1 1 d . . . .
N1 N 0.2314(3) 0.03662(18) 0.9360(3) 0.0181(8) Uani 1 1 d . . . .
C2 C 0.0402(4) 0.1604(2) 0.6420(4) 0.0213(10) Uani 1 1 d . . . .
N2 N 0.0854(4) 0.0989(2) 1.0107(3) 0.0213(8) Uani 1 1 d . . . .
C4 C 0.1385(4) 0.0868(2) 0.9199(3) 0.0171(9) Uani 1 1 d . . . .
C16 C 0.3420(4) 0.0799(2) 0.6434(3) 0.0186(9) Uani 1 1 d . . . .
H16A H 0.2942 0.0367 0.6454 0.022 Uiso 1 1 calc R . . .
H16B H 0.2845 0.1070 0.5954 0.022 Uiso 1 1 calc R . . .
C1 C 0.0482(4) 0.0366(2) 0.7257(3) 0.0221(10) Uani 1 1 d . . . .
C15 C 0.4105(4) 0.1748(2) 0.7416(3) 0.0182(9) Uani 1 1 d . . . .
H15A H 0.3717 0.1997 0.6834 0.022 Uiso 1 1 calc R . . .
H15B H 0.5156 0.1665 0.7317 0.022 Uiso 1 1 calc R . . .
C13 C 0.4152(4) 0.0692(2) 0.8188(3) 0.0182(9) Uani 1 1 d . . . .
H13A H 0.4510 0.0971 0.8744 0.022 Uiso 1 1 calc R . . .
H13B H 0.5020 0.0511 0.7868 0.022 Uiso 1 1 calc R . . .
N3 N 0.2590(4) 0.25248(18) 0.8335(3) 0.0197(8) Uani 1 1 d . . . .
O3 O -0.2422(3) 0.12196(19) 0.8135(3) 0.0371(9) Uani 1 1 d . . . .
N4 N 0.0337(4) 0.2765(2) 0.8232(3) 0.0232(9) Uani 1 1 d . . . .
C17 C 0.4930(4) 0.0709(2) 0.6045(3) 0.0183(9) Uani 1 1 d . . . .
C12 C 0.3286(5) 0.0131(2) 0.8610(3) 0.0218(10) Uani 1 1 d . . . .
H12A H 0.2704 -0.0084 0.8069 0.026 Uiso 1 1 calc R . . .
H12B H 0.3970 -0.0195 0.8907 0.026 Uiso 1 1 calc R . . .
C8 C 0.1261(4) 0.2252(2) 0.8181(3) 0.0170(9) Uani 1 1 d . . . .
C3 C -0.1194(5) 0.1252(2) 0.7995(3) 0.0242(11) Uani 1 1 d . . . .
C14 C 0.3967(4) 0.2166(2) 0.8334(3) 0.0233(10) Uani 1 1 d . . . .
H14A H 0.4041 0.1884 0.8929 0.028 Uiso 1 1 calc R . . .
H14B H 0.4791 0.2479 0.8376 0.028 Uiso 1 1 calc R . . .
C5 C 0.2389(5) 0.0174(2) 1.0338(3) 0.0253(11) Uani 1 1 d . . . .
H5 H 0.2978 -0.0165 1.0622 0.030 Uiso 1 1 calc R . . .
C18 C 0.5559(5) 0.1202(3) 0.5501(3) 0.0263(11) Uani 1 1 d . . . .
H18 H 0.5047 0.1599 0.5387 0.032 Uiso 1 1 calc R . . .
C22 C 0.5685(5) 0.0129(3) 0.6185(3) 0.0239(10) Uani 1 1 d . . . .
H22 H 0.5260 -0.0215 0.6546 0.029 Uiso 1 1 calc R . . .
C6 C 0.1457(5) 0.0563(3) 1.0807(3) 0.0291(11) Uani 1 1 d . . . .
H6 H 0.1251 0.0549 1.1491 0.035 Uiso 1 1 calc R . . .
C10 C 0.1094(5) 0.3333(2) 0.8413(4) 0.0304(12) Uani 1 1 d . . . .
H10 H 0.0686 0.3756 0.8478 0.036 Uiso 1 1 calc R . . .
C21 C 0.7059(5) 0.0048(3) 0.5800(3) 0.0306(12) Uani 1 1 d . . . .
H21 H 0.7568 -0.0351 0.5899 0.037 Uiso 1 1 calc R . . .
C20 C 0.7681(5) 0.0535(3) 0.5282(4) 0.0369(14) Uani 1 1 d . . . .
H20 H 0.8629 0.0476 0.5031 0.044 Uiso 1 1 calc R . . .
C19 C 0.6952(5) 0.1113(3) 0.5118(4) 0.0360(13) Uani 1 1 d . . . .
H19 H 0.7387 0.1450 0.4748 0.043 Uiso 1 1 calc R . . .
O6 O 0.5451(8) 0.1319(4) 1.2270(4) 0.064(2) Uani 0.842(9) 1 d D P A 1
O7 O 0.6567(7) 0.2315(3) 1.1138(6) 0.073(2) Uani 0.842(9) 1 d D P A 1
C7 C -0.0164(6) 0.1505(3) 1.0334(4) 0.0363(13) Uani 1 1 d . . . .
H7A H 0.0070 0.1896 0.9956 0.054 Uiso 1 1 calc GR . . .
H7B H -0.0086 0.1602 1.1045 0.054 Uiso 1 1 calc GR . . .
H7C H -0.1164 0.1364 1.0156 0.054 Uiso 1 1 calc GR . . .
C11 C -0.1257(5) 0.2742(3) 0.8100(4) 0.0357(13) Uani 1 1 d . . . .
H11A H -0.1525 0.2491 0.7503 0.054 Uiso 1 1 calc GR . . .
H11B H -0.1639 0.3187 0.8030 0.054 Uiso 1 1 calc GR . . .
H11C H -0.1675 0.2535 0.8678 0.054 Uiso 1 1 calc GR . . .
C9 C 0.2504(5) 0.3180(3) 0.8479(4) 0.0307(12) Uani 1 1 d . . . .
H9 H 0.3299 0.3470 0.8603 0.037 Uiso 1 1 calc R . . .
O6A O 0.468(4) 0.1065(16) 1.212(2) 0.064(2) Uani 0.158(9) 1 d D P A 2
Re2A Re 0.5022(7) 0.1624(3) 1.1232(4) 0.0292(2) Uani 0.158(9) 1 d D P A 2
O7A O 0.622(4) 0.2189(15) 1.171(3) 0.073(2) Uani 0.158(9) 1 d D P A 2
O4 O 0.5740(4) 0.11572(18) 1.0235(2) 0.0383(9) Uani 1 1 d D . . .
O5 O 0.3591(4) 0.2005(2) 1.0893(3) 0.0562(12) Uani 1 1 d D . . .

loop_
_atom_site_aniso_label
_atom_site_aniso_U_11
_atom_site_aniso_U_22
_atom_site_aniso_U_33
_atom_site_aniso_U_23
_atom_site_aniso_U_13
_atom_site_aniso_U_12
Re1 0.01372(9) 0.01143(10) 0.01649(9) 0.00030(7) 0.00093(6) -0.00060(6)
Re2 0.0381(5) 0.0222(2) 0.0264(2) -0.00948(17) -0.0085(3) 0.0127(3)
N5 0.0137(16) 0.0124(19) 0.0172(18) -0.0034(16) 0.0014(14) -0.0003(14)
O1 0.0318(17) 0.018(2) 0.041(2) -0.0052(17) 0.0001(15) -0.0089(14)
O2 0.0406(19) 0.038(2) 0.0250(18) 0.0083(18) -0.0041(15) 0.0013(17)
N1 0.0214(17) 0.014(2) 0.0188(18) 0.0054(17) 0.0047(14) 0.0005(15)
C2 0.019(2) 0.019(3) 0.026(2) 0.000(2) 0.0038(18) -0.0033(18)
N2 0.0248(18) 0.021(2) 0.0183(19) -0.0007(18) 0.0055(15) 0.0009(16)
C4 0.020(2) 0.014(2) 0.017(2) -0.001(2) 0.0025(17) -0.0064(18)
C16 0.021(2) 0.019(2) 0.016(2) -0.003(2) 0.0038(17) -0.0029(18)
C1 0.014(2) 0.024(3) 0.028(2) 0.000(2) 0.0047(18) -0.0005(19)
C15 0.0151(19) 0.015(2) 0.024(2) -0.002(2) 0.0013(17) -0.0048(17)
C13 0.0152(19) 0.021(3) 0.018(2) -0.001(2) 0.0013(16) 0.0024(17)
N3 0.0269(18) 0.0086(19) 0.0236(19) -0.0014(17) 0.0029(16) -0.0022(15)
O3 0.0168(16) 0.049(3) 0.046(2) 0.005(2) 0.0050(15) 0.0004(15)
N4 0.0309(19) 0.017(2) 0.0218(19) 0.0004(18) 0.0014(16) 0.0084(16)
C17 0.023(2) 0.019(3) 0.013(2) -0.005(2) 0.0005(17) -0.0022(18)
C12 0.028(2) 0.013(2) 0.025(2) 0.001(2) 0.0007(19) 0.0051(18)
C8 0.026(2) 0.012(2) 0.014(2) 0.0009(19) 0.0026(17) 0.0037(18)
C3 0.029(2) 0.022(3) 0.022(2) 0.002(2) 0.0022(19) -0.0005(19)
C14 0.024(2) 0.017(3) 0.029(2) -0.006(2) -0.0001(19) -0.0002(19)
C5 0.031(2) 0.022(3) 0.023(2) 0.012(2) -0.0022(19) 0.000(2)
C18 0.033(2) 0.025(3) 0.021(2) 0.000(2) 0.005(2) -0.003(2)
C22 0.027(2) 0.024(3) 0.020(2) -0.004(2) 0.0023(18) 0.001(2)
C6 0.042(3) 0.027(3) 0.019(2) 0.005(2) 0.006(2) 0.001(2)
C10 0.047(3) 0.013(3) 0.032(3) -0.005(2) 0.009(2) 0.007(2)
C21 0.026(2) 0.037(3) 0.028(2) -0.013(3) -0.004(2) 0.011(2)
C20 0.021(2) 0.058(4) 0.033(3) -0.018(3) 0.008(2) -0.003(2)
C19 0.035(3) 0.042(4) 0.032(3) 0.000(3) 0.015(2) -0.011(2)
O6 0.075(5) 0.093(6) 0.023(2) 0.001(3) 0.007(3) 0.036(4)
O7 0.070(4) 0.025(3) 0.120(6) -0.001(4) -0.036(4) -0.002(2)
C7 0.044(3) 0.040(3) 0.026(3) -0.007(3) 0.013(2) 0.013(3)
C11 0.031(2) 0.029(3) 0.047(3) -0.002(3) 0.001(2) 0.014(2)
C9 0.043(3) 0.020(3) 0.029(3) -0.007(2) 0.006(2) -0.008(2)
O6A 0.075(5) 0.093(6) 0.023(2) 0.001(3) 0.007(3) 0.036(4)
Re2A 0.0381(5) 0.0222(2) 0.0264(2) -0.00948(17) -0.0085(3) 0.0127(3)
O7A 0.070(4) 0.025(3) 0.120(6) -0.001(4) -0.036(4) -0.002(2)
O4 0.064(2) 0.027(2) 0.0229(18) -0.0010(17) -0.0008(17) 0.0205(18)
O5 0.050(2) 0.053(3) 0.065(3) -0.018(2) -0.016(2) 0.023(2)

loop_
_atom_type_symbol
_atom_type_description
_atom_type_scat_dispersion_real
_atom_type_scat_dispersion_imag
_atom_type_scat_source
C C 0.0033 0.0016 'International Tables Vol C Tables 4.2.6.8 and 6.1.1.4'
H H 0.0000 0.0000 'International Tables Vol C Tables 4.2.6.8 and 6.1.1.4'
N N 0.0061 0.0033 'International Tables Vol C Tables 4.2.6.8 and 6.1.1.4'
O O 0.0106 0.0060 'International Tables Vol C Tables 4.2.6.8 and 6.1.1.4'
Re Re -1.0185 7.2310 'International Tables Vol C Tables 4.2.6.8 and 6.1.1.4'

loop_
_geom_angle_atom_site_label_1
_geom_angle_atom_site_label_2
_geom_angle_atom_site_label_3
_geom_angle
C2 Re1 N5 93.56(15)
C2 Re1 C4 177.84(17)
C2 Re1 C8 85.37(17)
C4 Re1 N5 85.08(13)
C4 Re1 C8 92.92(16)
C1 Re1 N5 89.30(14)
C1 Re1 C2 91.52(19)
C1 Re1 C4 90.15(18)
C1 Re1 C8 176.64(17)
C8 Re1 N5 89.61(14)
C3 Re1 N5 173.65(17)
C3 Re1 C2 89.96(18)
C3 Re1 C4 91.54(17)
C3 Re1 C1 85.33(19)
C3 Re1 C8 95.94(18)
O6 Re2 O5 110.8(2)
O7 Re2 O6 108.6(3)
O7 Re2 O5 109.0(3)
O4 Re2 O6 110.2(2)
O4 Re2 O7 109.3(3)
O4 Re2 O5 109.05(19)
C16 N5 Re1 106.6(2)
C15 N5 Re1 111.7(2)
C15 N5 C16 107.2(3)
C13 N5 Re1 115.4(2)
C13 N5 C16 108.5(3)
C13 N5 C15 107.1(3)
C4 N1 C12 122.6(4)
C4 N1 C5 112.5(4)
C5 N1 C12 124.2(4)
O2 C2 Re1 177.9(4)
C4 N2 C6 110.7(4)
C4 N2 C7 125.4(4)
C6 N2 C7 123.9(4)
N1 C4 Re1 122.8(3)
N1 C4 N2 103.9(4)
N2 C4 Re1 133.0(3)
C17 C16 N5 116.8(3)
O1 C1 Re1 176.5(4)
N5 C15 C14 114.6(3)
N5 C13 C12 115.2(3)
C8 N3 C14 124.3(4)
C8 N3 C9 112.1(4)
C9 N3 C14 123.6(4)
C8 N4 C10 111.0(4)
C8 N4 C11 126.2(4)
C10 N4 C11 122.7(4)
C18 C17 C16 119.9(4)
C22 C17 C16 121.1(4)
C22 C17 C18 118.9(4)
N1 C12 C13 110.5(4)
N3 C8 Re1 125.8(3)
N3 C8 N4 103.3(4)
N4 C8 Re1 130.2(3)
O3 C3 Re1 176.0(4)
N3 C14 C15 112.6(4)
C6 C5 N1 105.7(4)
C17 C18 C19 120.0(5)
C17 C22 C21 120.4(5)
C5 C6 N2 107.3(4)
C9 C10 N4 106.9(4)
C20 C21 C22 120.5(5)
C21 C20 C19 120.5(4)
C20 C19 C18 119.6(5)
C10 C9 N3 106.7(4)
O6A Re2A O7A 108.8(18)
O6A Re2A O4 104.7(12)
O7A Re2A O4 113.6(15)
O5 Re2A O6A 111.5(12)
O5 Re2A O7A 106.6(13)
O5 Re2A O4 111.7(3)

loop_
_geom_bond_atom_site_label_1
_geom_bond_atom_site_label_2
_geom_bond_distance
Re1 N5 2.338(3)
Re1 C2 1.947(5)
Re1 C4 2.165(4)
Re1 C1 1.934(5)
Re1 C8 2.188(4)
Re1 C3 1.903(5)
Re2 O6 1.711(5)
Re2 O7 1.699(5)
Re2 O4 1.689(3)
Re2 O5 1.743(4)
N5 C16 1.516(5)
N5 C15 1.496(5)
N5 C13 1.496(5)
O1 C1 1.155(6)
O2 C2 1.152(6)
N1 C4 1.347(5)
N1 C12 1.455(5)
N1 C5 1.377(5)
N2 C4 1.357(5)
N2 C6 1.386(6)
N2 C7 1.450(6)
C16 C17 1.507(5)
C15 C14 1.516(6)
C13 C12 1.519(6)
N3 C8 1.346(5)
N3 C14 1.459(5)
N3 C9 1.361(6)
O3 C3 1.147(5)
N4 C8 1.352(5)
N4 C10 1.374(6)
N4 C11 1.462(6)
C17 C18 1.387(6)
C17 C22 1.385(6)
C5 C6 1.344(7)
C18 C19 1.404(7)
C22 C21 1.388(6)
C10 C9 1.326(7)
C21 C20 1.356(8)
C20 C19 1.374(8)
O6A Re2A 1.699(18)
Re2A O7A 1.706(18)
Re2A O4 1.796(6)
Re2A O5 1.577(6)
